data_8106880
loop_
_publ_author_name
'Ju, Feng-Yang'
'Li, Yun-Ping'
'Li, Gui-Lian'

_publ_section_title
;
 Crystal structure of
 catena-poly[diaqua-bis(\m2-1,3-di(pyridin-4-yl)propane-\k 2
 N:N&#x2032;)cadmate(II)] bis(2-aminoisonicotinate) tetrahydrate,
 C38H50CdN8O10
;
_journal_issue 2
_journal_name_full 'Zeitschrift f\"ur Kristallographie - New Crystal Structures'
_journal_page_first 379
_journal_page_last 381
_journal_paper_doi 10.1515/ncrs-2014-9100
_journal_volume 231
_journal_year 2016
_chemical_formula_sum 'C38 H50 Cd N8 O10'
_chemical_formula_weight 891.26
_space_group_IT_number 2
_space_group_name_Hall '-P 1'
_space_group_name_H-M_alt 'P -1'
_symmetry_cell_setting triclinic
_symmetry_space_group_name_H-M 'P -1'
_atom_sites_solution_hydrogens geom
_atom_sites_solution_primary direct
_atom_sites_solution_secondary difmap
_cell_angle_alpha 110.012(3)
_cell_angle_beta 93.335(3)
_cell_angle_gamma 91.943(3)
_cell_formula_units_Z 1
_cell_length_a 9.5489(5)
_cell_length_b 9.7236(5)
_cell_length_c 11.8200(6)
_cell_measurement_reflns_used 4448
_cell_measurement_temperature 293(2)
_cell_measurement_theta_max 22.36
_cell_measurement_theta_min 2.35
_cell_volume 1027.78(9)
_computing_structure_refinement 'SHELXL-97 (Sheldrick, 1997)'
_computing_structure_solution 'SHELXS-97 (Sheldrick, 1990)'
_diffrn_ambient_temperature 293(2)
_diffrn_measured_fraction_theta_full 0.999
_diffrn_measured_fraction_theta_max 0.999
_diffrn_measurement_device_type 'CCD area detector'
_diffrn_measurement_method 'phi and omega scans'
_diffrn_radiation_monochromator graphite
_diffrn_radiation_source 'fine-focus sealed tube'
_diffrn_radiation_type MoK\a
_diffrn_radiation_wavelength 0.71073
_diffrn_reflns_av_R_equivalents 0.0367
_diffrn_reflns_av_sigmaI/netI 0.0390
_diffrn_reflns_limit_h_max 11
_diffrn_reflns_limit_h_min -11
_diffrn_reflns_limit_k_max 11
_diffrn_reflns_limit_k_min -11
_diffrn_reflns_limit_l_max 13
_diffrn_reflns_limit_l_min -14
_diffrn_reflns_number 14626
_diffrn_reflns_theta_full 25.49
_diffrn_reflns_theta_max 25.49
_diffrn_reflns_theta_min 1.84
_diffrn_standards_decay_% 0
_diffrn_standards_interval_count 0
_diffrn_standards_interval_time 0
_diffrn_standards_number 0
_exptl_absorpt_coefficient_mu 0.596
_exptl_absorpt_correction_T_max 0.8460
_exptl_absorpt_correction_T_min 0.7920
_exptl_absorpt_correction_type multi-scan
_exptl_absorpt_process_details sadabs
_exptl_crystal_colour colourless
_exptl_crystal_density_diffrn 1.440
_exptl_crystal_density_method 'not measured'
_exptl_crystal_description block
_exptl_crystal_F_000 462
_exptl_crystal_size_max 0.41
_exptl_crystal_size_mid 0.35
_exptl_crystal_size_min 0.29
_refine_diff_density_max 0.770
_refine_diff_density_min -0.611
_refine_diff_density_rms 0.058
_refine_ls_extinction_method none
_refine_ls_goodness_of_fit_ref 0.973
_refine_ls_hydrogen_treatment constr
_refine_ls_matrix_type full
_refine_ls_number_parameters 254
_refine_ls_number_reflns 3825
_refine_ls_number_restraints 0
_refine_ls_restrained_S_all 0.973
_refine_ls_R_factor_all 0.0394
_refine_ls_R_factor_gt 0.0340
_refine_ls_shift/su_max 0.000
_refine_ls_shift/su_mean 0.000
_refine_ls_structure_factor_coef Fsqd
_refine_ls_weighting_details 'calc w=1/[\s^2^(Fo^2^)+(0.0414P)^2^+0.4041P] where P=(Fo^2^+2Fc^2^)/3'
_refine_ls_weighting_scheme calc
_refine_ls_wR_factor_gt 0.0758
_refine_ls_wR_factor_ref 0.0783
_reflns_number_gt 3490
_reflns_number_total 3825
_reflns_threshold_expression >2sigma(I)
_cod_data_source_file suppl_ncrs-2014-9100_suppl.cif
_cod_data_source_block b
_cod_depositor_comments
;
The following automatic conversions were performed:

data item '_symmetry_cell_setting' value 'Triclinic' was changed to
'triclinic' in accordance with the built-in table derived from the
CIF Core dictionary named 'cif_core.dic' version 2.4.5 last updated
on 2014-11-21.

Automatic conversion script
Id: cif_fix_values 8738 2021-04-28 16:35:53Z antanas 
;
_cod_original_sg_symbol_H-M P-1
_cod_database_code 8106880

loop_
_symmetry_equiv_pos_as_xyz
'x, y, z'
'-x, -y, -z'

loop_
_atom_site_label
_atom_site_type_symbol
_atom_site_fract_x
_atom_site_fract_y
_atom_site_fract_z
_atom_site_U_iso_or_equiv
_atom_site_adp_type
_atom_site_occupancy
_atom_site_symmetry_multiplicity
_atom_site_calc_flag
_atom_site_refinement_flags
_atom_site_disorder_assembly
_atom_site_disorder_group
Cd1 Cd 1.0000 1.0000 0.0000 0.03550(11) Uani 1 2 d S . .
N1 N 0.9533(2) 0.7940(2) 0.05709(19) 0.0402(5) Uani 1 1 d . . .
N2 N 0.9319(2) 0.8738(2) 0.79429(19) 0.0399(5) Uani 1 1 d . . .
N3 N 0.6440(3) 0.1762(3) 0.6634(2) 0.0559(6) Uani 1 1 d . . .
N4 N 0.5793(4) 0.4123(3) 0.7536(3) 0.0886(10) Uani 1 1 d . . .
H4A H 0.5879 0.4007 0.8225 0.106 Uiso 1 1 calc R . .
H4B H 0.5542 0.4944 0.7491 0.106 Uiso 1 1 calc R . .
O1 O 0.4191(2) 0.9086(2) 0.1435(2) 0.0664(6) Uiso 1 1 d . . .
O2 O 0.4932(3) 0.6782(3) 0.9385(3) 0.1125(11) Uani 1 1 d . . .
H3W H 0.4617 0.7583 1.0125 0.169 Uiso 1 1 d R . .
H4W H 0.4344 0.7097 0.8881 0.169 Uiso 1 1 d R . .
O3 O 0.76823(19) 1.0555(2) 0.02493(18) 0.0525(5) Uani 1 1 d . . .
H5W H 0.7034 1.0596 -0.0414 0.079 Uiso 1 1 d R . .
H6W H 0.7274 1.0953 0.0951 0.079 Uiso 1 1 d R . .
O4 O 0.5675(3) 0.3427(3) 0.3104(2) 0.0763(7) Uani 1 1 d . . .
O5 O 0.6379(2) 0.1162(3) 0.2270(2) 0.0747(7) Uani 1 1 d . . .
C1 C 1.0577(3) 0.7379(3) 0.1051(3) 0.0473(7) Uani 1 1 d . . .
H1 H 1.1493 0.7726 0.1038 0.057 Uiso 1 1 calc R . .
C2 C 1.0371(3) 0.6324(3) 0.1562(3) 0.0455(7) Uani 1 1 d . . .
H2 H 1.1136 0.5982 0.1889 0.055 Uiso 1 1 calc R . .
C3 C 0.9030(3) 0.5769(3) 0.1589(2) 0.0374(6) Uani 1 1 d . . .
C4 C 0.7956(3) 0.6313(3) 0.1070(3) 0.0475(7) Uani 1 1 d . . .
H4 H 0.7035 0.5958 0.1049 0.057 Uiso 1 1 calc R . .
C5 C 0.8243(3) 0.7382(3) 0.0583(3) 0.0460(7) Uani 1 1 d . . .
H5 H 0.7495 0.7734 0.0243 0.055 Uiso 1 1 calc R . .
C6 C 0.8764(3) 0.4671(3) 0.2198(2) 0.0451(7) Uani 1 1 d . . .
H6A H 0.9347 0.3849 0.1874 0.054 Uiso 1 1 calc R . .
H6B H 0.7790 0.4303 0.2020 0.054 Uiso 1 1 calc R . .
C7 C 0.9076(3) 0.5325(3) 0.3568(2) 0.0434(6) Uani 1 1 d . . .
H7A H 0.8930 0.4564 0.3913 0.052 Uiso 1 1 calc R . .
H7B H 1.0055 0.5678 0.3745 0.052 Uiso 1 1 calc R . .
C8 C 0.8154(3) 0.6583(3) 0.4157(2) 0.0477(7) Uani 1 1 d . . .
H8A H 0.8228 0.7299 0.3756 0.057 Uiso 1 1 calc R . .
H8B H 0.7182 0.6209 0.4048 0.057 Uiso 1 1 calc R . .
C9 C 0.8554(3) 0.7324(3) 0.5481(2) 0.0378(6) Uani 1 1 d . . .
C10 C 0.9769(3) 0.8215(3) 0.5888(2) 0.0463(7) Uani 1 1 d . . .
H10 H 1.0359 0.8359 0.5335 0.056 Uiso 1 1 calc R . .
C11 C 1.0113(3) 0.8887(3) 0.7098(2) 0.0440(6) Uani 1 1 d . . .
H11 H 1.0941 0.9475 0.7342 0.053 Uiso 1 1 calc R . .
C12 C 0.8144(3) 0.7881(3) 0.7555(2) 0.0446(6) Uani 1 1 d . . .
H12 H 0.7569 0.7760 0.8127 0.053 Uiso 1 1 calc R . .
C13 C 0.7739(3) 0.7167(3) 0.6354(2) 0.0446(6) Uani 1 1 d . . .
H13 H 0.6912 0.6576 0.6132 0.053 Uiso 1 1 calc R . .
C14 C 0.6727(3) 0.0688(3) 0.5630(3) 0.0599(8) Uani 1 1 d . . .
H14 H 0.7005 -0.0186 0.5705 0.072 Uiso 1 1 calc R . .
C15 C 0.6643(3) 0.0778(3) 0.4505(3) 0.0528(7) Uani 1 1 d . . .
H15 H 0.6854 -0.0010 0.3838 0.063 Uiso 1 1 calc R . .
C16 C 0.6232(3) 0.2079(3) 0.4379(3) 0.0421(6) Uani 1 1 d . . .
C17 C 0.5937(3) 0.3199(3) 0.5396(3) 0.0475(7) Uani 1 1 d . . .
H17 H 0.5659 0.4083 0.5340 0.057 Uiso 1 1 calc R . .
C18 C 0.6055(3) 0.3009(3) 0.6519(3) 0.0516(7) Uani 1 1 d . . .
C19 C 0.6084(3) 0.2255(4) 0.3153(3) 0.0550(8) Uani 1 1 d . . .
H2W H 0.5025 0.9873 0.1734 0.082 Uiso 1 1 d R . .
H1W H 0.3960 0.8629 0.2174 0.082 Uiso 1 1 d R . .

loop_
_atom_site_aniso_label
_atom_site_aniso_U_11
_atom_site_aniso_U_22
_atom_site_aniso_U_33
_atom_site_aniso_U_23
_atom_site_aniso_U_13
_atom_site_aniso_U_12
Cd1 0.04039(16) 0.04195(17) 0.02496(16) 0.01281(11) 0.00347(11) -0.00200(11)
N1 0.0428(12) 0.0473(13) 0.0333(13) 0.0182(10) 0.0011(10) -0.0027(10)
N2 0.0454(12) 0.0427(12) 0.0299(12) 0.0107(10) 0.0024(10) -0.0006(10)
N3 0.0517(14) 0.0732(18) 0.0519(17) 0.0322(14) 0.0059(12) 0.0103(13)
N4 0.118(3) 0.087(2) 0.0480(19) 0.0037(16) 0.0065(17) 0.0240(19)
O2 0.123(2) 0.100(2) 0.092(2) 0.0066(17) -0.0267(18) 0.0495(18)
O3 0.0447(11) 0.0781(14) 0.0412(12) 0.0265(10) 0.0119(9) 0.0141(9)
O4 0.0778(16) 0.0941(18) 0.0788(18) 0.0572(15) 0.0107(13) 0.0049(14)
O5 0.0709(15) 0.1024(19) 0.0476(15) 0.0198(13) 0.0230(12) -0.0054(13)
C1 0.0400(15) 0.0556(17) 0.0496(18) 0.0233(14) 0.0032(13) -0.0054(12)
C2 0.0461(16) 0.0501(16) 0.0445(17) 0.0224(13) -0.0018(13) 0.0040(12)
C3 0.0500(15) 0.0337(13) 0.0243(14) 0.0050(10) 0.0027(11) 0.0002(11)
C4 0.0411(15) 0.0607(18) 0.0454(18) 0.0257(14) 0.0025(12) -0.0091(13)
C5 0.0419(15) 0.0577(17) 0.0446(17) 0.0267(14) -0.0019(12) -0.0011(13)
C6 0.0657(18) 0.0356(14) 0.0328(15) 0.0098(11) 0.0068(13) 0.0014(12)
C7 0.0572(16) 0.0432(15) 0.0330(15) 0.0169(12) 0.0036(12) 0.0061(12)
C8 0.0515(16) 0.0579(17) 0.0297(15) 0.0101(13) -0.0009(12) 0.0085(13)
C9 0.0407(14) 0.0409(14) 0.0311(14) 0.0107(11) 0.0030(11) 0.0110(11)
C10 0.0461(15) 0.0592(17) 0.0336(16) 0.0153(13) 0.0098(12) -0.0004(13)
C11 0.0399(14) 0.0555(16) 0.0338(16) 0.0121(13) 0.0051(12) -0.0052(12)
C12 0.0509(16) 0.0512(16) 0.0326(16) 0.0155(12) 0.0098(12) -0.0052(13)
C13 0.0442(15) 0.0485(16) 0.0378(16) 0.0118(12) 0.0011(12) -0.0061(12)
C14 0.0577(19) 0.0576(19) 0.077(3) 0.0357(18) 0.0147(17) 0.0192(15)
C15 0.0520(17) 0.0509(17) 0.056(2) 0.0157(15) 0.0196(15) 0.0100(13)
C16 0.0321(13) 0.0516(16) 0.0458(17) 0.0204(13) 0.0084(12) -0.0018(11)
C17 0.0480(16) 0.0433(15) 0.0540(19) 0.0201(14) 0.0034(13) 0.0044(12)
C18 0.0452(16) 0.0571(18) 0.0478(19) 0.0119(15) 0.0024(13) 0.0039(13)
C19 0.0370(15) 0.083(2) 0.053(2) 0.0336(18) 0.0090(14) -0.0079(15)

loop_
_atom_type_symbol
_atom_type_description
_atom_type_scat_dispersion_real
_atom_type_scat_dispersion_imag
_atom_type_scat_source
C C 0.0033 0.0016 'International Tables Vol C Tables 4.2.6.8 and 6.1.1.4'
H H 0.0000 0.0000 'International Tables Vol C Tables 4.2.6.8 and 6.1.1.4'
Cd Cd -0.8075 1.2024 'International Tables Vol C Tables 4.2.6.8 and 6.1.1.4'
N N 0.0061 0.0033 'International Tables Vol C Tables 4.2.6.8 and 6.1.1.4'
O O 0.0106 0.0060 'International Tables Vol C Tables 4.2.6.8 and 6.1.1.4'

loop_
_geom_angle_atom_site_label_1
_geom_angle_atom_site_label_2
_geom_angle_atom_site_label_3
_geom_angle
_geom_angle_site_symmetry_1
_geom_angle_site_symmetry_3
O3 Cd1 O3 180.0 . 2_775
O3 Cd1 N2 87.36(7) . 1_554
O3 Cd1 N2 92.64(7) 2_775 1_554
O3 Cd1 N2 92.64(7) . 2_776
O3 Cd1 N2 87.36(7) 2_775 2_776
N2 Cd1 N2 180.00(6) 1_554 2_776
O3 Cd1 N1 88.58(7) . .
O3 Cd1 N1 91.42(7) 2_775 .
N2 Cd1 N1 93.88(7) 1_554 .
N2 Cd1 N1 86.12(7) 2_776 .
O3 Cd1 N1 91.42(7) . 2_775
O3 Cd1 N1 88.58(7) 2_775 2_775
N2 Cd1 N1 86.12(7) 1_554 2_775
N2 Cd1 N1 93.88(7) 2_776 2_775
N1 Cd1 N1 180.00(9) . 2_775
C5 N1 C1 116.0(2) . .
C5 N1 Cd1 123.56(17) . .
C1 N1 Cd1 119.99(17) . .
C12 N2 C11 116.6(2) . .
C12 N2 Cd1 123.57(17) . 1_556
C11 N2 Cd1 119.85(17) . 1_556
C18 N3 C14 117.2(3) . .
C18 N4 H4A 120.0 . .
C18 N4 H4B 120.0 . .
H4A N4 H4B 120.0 . .
H2W O1 H1W 109.8 . .
H3W O2 H4W 90.6 . .
Cd1 O3 H5W 122.7 . .
Cd1 O3 H6W 127.6 . .
H5W O3 H6W 108.4 . .
N1 C1 C2 123.7(2) . .
N1 C1 H1 118.1 . .
C2 C1 H1 118.1 . .
C1 C2 C3 120.0(2) . .
C1 C2 H2 120.0 . .
C3 C2 H2 120.0 . .
C4 C3 C2 116.6(2) . .
C4 C3 C6 122.2(2) . .
C2 C3 C6 121.2(2) . .
C3 C4 C5 120.2(2) . .
C3 C4 H4 119.9 . .
C5 C4 H4 119.9 . .
N1 C5 C4 123.6(2) . .
N1 C5 H5 118.2 . .
C4 C5 H5 118.2 . .
C3 C6 C7 112.3(2) . .
C3 C6 H6A 109.1 . .
C7 C6 H6A 109.1 . .
C3 C6 H6B 109.1 . .
C7 C6 H6B 109.1 . .
H6A C6 H6B 107.9 . .
C8 C7 C6 112.5(2) . .
C8 C7 H7A 109.1 . .
C6 C7 H7A 109.1 . .
C8 C7 H7B 109.1 . .
C6 C7 H7B 109.1 . .
H7A C7 H7B 107.8 . .
C9 C8 C7 112.6(2) . .
C9 C8 H8A 109.1 . .
C7 C8 H8A 109.1 . .
C9 C8 H8B 109.1 . .
C7 C8 H8B 109.1 . .
H8A C8 H8B 107.8 . .
C13 C9 C10 116.2(2) . .
C13 C9 C8 122.4(2) . .
C10 C9 C8 121.4(2) . .
C11 C10 C9 120.6(2) . .
C11 C10 H10 119.7 . .
C9 C10 H10 119.7 . .
N2 C11 C10 123.1(2) . .
N2 C11 H11 118.4 . .
C10 C11 H11 118.4 . .
N2 C12 C13 123.4(2) . .
N2 C12 H12 118.3 . .
C13 C12 H12 118.3 . .
C12 C13 C9 120.1(2) . .
C12 C13 H13 119.9 . .
C9 C13 H13 119.9 . .
N3 C14 C15 124.8(3) . .
N3 C14 H14 117.6 . .
C15 C14 H14 117.6 . .
C14 C15 C16 118.2(3) . .
C14 C15 H15 120.9 . .
C16 C15 H15 120.9 . .
C17 C16 C15 118.1(3) . .
C17 C16 C19 120.5(3) . .
C15 C16 C19 121.4(3) . .
C16 C17 C18 119.8(3) . .
C16 C17 H17 120.1 . .
C18 C17 H17 120.1 . .
N3 C18 N4 117.8(3) . .
N3 C18 C17 121.9(3) . .
N4 C18 C17 120.3(3) . .
O4 C19 O5 126.3(3) . .
O4 C19 C16 117.9(3) . .
O5 C19 C16 115.8(3) . .

loop_
_geom_bond_atom_site_label_1
_geom_bond_atom_site_label_2
_geom_bond_distance
_geom_bond_site_symmetry_2
Cd1 O3 2.3074(17) .
Cd1 O3 2.3074(17) 2_775
Cd1 N2 2.358(2) 1_554
Cd1 N2 2.358(2) 2_776
Cd1 N1 2.360(2) .
Cd1 N1 2.360(2) 2_775
N1 C5 1.332(3) .
N1 C1 1.341(3) .
N2 C12 1.334(3) .
N2 C11 1.331(3) .
N2 Cd1 2.358(2) 1_556
N3 C18 1.327(4) .
N3 C14 1.336(4) .
N4 C18 1.357(4) .
N4 H4A 0.8600 .
N4 H4B 0.8600 .
O1 H2W 1.0420 .
O1 H1W 1.1357 .
O2 H3W 1.0207 .
O2 H4W 0.9284 .
O3 H5W 0.9828 .
O3 H6W 0.9040 .
O4 C19 1.236(4) .
O5 C19 1.262(4) .
C1 C2 1.371(4) .
C1 H1 0.9300 .
C2 C3 1.379(4) .
C2 H2 0.9300 .
C3 C4 1.376(4) .
C3 C6 1.501(4) .
C4 C5 1.377(4) .
C4 H4 0.9300 .
C5 H5 0.9300 .
C6 C7 1.530(4) .
C6 H6A 0.9700 .
C6 H6B 0.9700 .
C7 C8 1.522(4) .
C7 H7A 0.9700 .
C7 H7B 0.9700 .
C8 C9 1.501(4) .
C8 H8A 0.9700 .
C8 H8B 0.9700 .
C9 C13 1.374(4) .
C9 C10 1.382(4) .
C10 C11 1.368(4) .
C10 H10 0.9300 .
C11 H11 0.9300 .
C12 C13 1.375(4) .
C12 H12 0.9300 .
C13 H13 0.9300 .
C14 C15 1.360(4) .
C14 H14 0.9300 .
C15 C16 1.390(4) .
C15 H15 0.9300 .
C16 C17 1.369(4) .
C16 C19 1.516(4) .
C17 C18 1.401(4) .
C17 H17 0.9300 .

loop_
_geom_hbond_atom_site_label_D
_geom_hbond_atom_site_label_H
_geom_hbond_atom_site_label_A
_geom_hbond_distance_DH
_geom_hbond_distance_HA
_geom_hbond_distance_DA
_geom_hbond_angle_DHA
_geom_hbond_site_symmetry_A
N4 H4B O4 0.86 2.27 3.091(4) 160.1 2_666
N4 H4B O2 0.86 2.46 2.937(4) 116.1 .
O1 H2W O5 1.04 1.70 2.743(3) 178.1 1_565
O1 H1W N3 1.14 1.64 2.768(3) 170.8 2_666
O2 H3W O1 1.02 1.81 2.826(4) 175.3 1_556
O2 H4W O4 0.93 2.22 2.901(4) 129.3 2_666
O2 H4W O5 0.93 2.60 3.458(4) 154.5 2_666
O3 H5W O1 0.98 1.74 2.719(3) 171.4 2_675
O3 H6W O5 0.90 1.78 2.652(3) 162.5 1_565

loop_
_geom_torsion_atom_site_label_1
_geom_torsion_atom_site_label_2
_geom_torsion_atom_site_label_3
_geom_torsion_atom_site_label_4
_geom_torsion
_geom_torsion_site_symmetry_1
_geom_torsion_site_symmetry_2
_geom_torsion_site_symmetry_3
_geom_torsion_site_symmetry_4
O3 Cd1 N1 C5 16.7(2) . . . .
O3 Cd1 N1 C5 -163.3(2) 2_775 . . .
N2 Cd1 N1 C5 -70.6(2) 1_554 . . .
N2 Cd1 N1 C5 109.4(2) 2_776 . . .
N1 Cd1 N1 C5 20(100) 2_775 . . .
O3 Cd1 N1 C1 -154.9(2) . . . .
O3 Cd1 N1 C1 25.1(2) 2_775 . . .
N2 Cd1 N1 C1 117.9(2) 1_554 . . .
N2 Cd1 N1 C1 -62.1(2) 2_776 . . .
N1 Cd1 N1 C1 -151(100) 2_775 . . .
C5 N1 C1 C2 -1.7(4) . . . .
Cd1 N1 C1 C2 170.5(2) . . . .
N1 C1 C2 C3 0.7(4) . . . .
C1 C2 C3 C4 1.0(4) . . . .
C1 C2 C3 C6 -176.8(2) . . . .
C2 C3 C4 C5 -1.5(4) . . . .
C6 C3 C4 C5 176.2(2) . . . .
C1 N1 C5 C4 1.1(4) . . . .
Cd1 N1 C5 C4 -170.7(2) . . . .
C3 C4 C5 N1 0.5(4) . . . .
C4 C3 C6 C7 -110.3(3) . . . .
C2 C3 C6 C7 67.3(3) . . . .
C3 C6 C7 C8 61.4(3) . . . .
C6 C7 C8 C9 -174.3(2) . . . .
C7 C8 C9 C13 -108.0(3) . . . .
C7 C8 C9 C10 72.4(3) . . . .
C13 C9 C10 C11 0.0(4) . . . .
C8 C9 C10 C11 179.7(2) . . . .
C12 N2 C11 C10 0.3(4) . . . .
Cd1 N2 C11 C10 -178.5(2) 1_556 . . .
C9 C10 C11 N2 -0.3(4) . . . .
C11 N2 C12 C13 0.1(4) . . . .
Cd1 N2 C12 C13 178.8(2) 1_556 . . .
N2 C12 C13 C9 -0.4(4) . . . .
C10 C9 C13 C12 0.3(4) . . . .
C8 C9 C13 C12 -179.4(2) . . . .
C18 N3 C14 C15 -0.5(5) . . . .
N3 C14 C15 C16 0.2(5) . . . .
C14 C15 C16 C17 0.1(4) . . . .
C14 C15 C16 C19 -178.8(3) . . . .
C15 C16 C17 C18 0.0(4) . . . .
C19 C16 C17 C18 178.9(2) . . . .
C14 N3 C18 N4 -178.4(3) . . . .
C14 N3 C18 C17 0.6(4) . . . .
C16 C17 C18 N3 -0.4(4) . . . .
C16 C17 C18 N4 178.6(3) . . . .
C17 C16 C19 O4 -0.9(4) . . . .
C15 C16 C19 O4 177.9(3) . . . .
C17 C16 C19 O5 -179.9(2) . . . .
C15 C16 C19 O5 -1.1(4) . . . .
